data_1550200
loop_
_publ_author_name
'Shotonwa, Ibukun O.'
'Boer\'e, Ren\'e T.'

_publ_section_title
;
 1-Methyl-4-thiocarbamoylpyridin-1-ium iodide
;
_journal_coeditor_code BH4040
_journal_issue 11
_journal_name_full IUCrData
_journal_paper_doi 10.1107/S2414314618014918
_journal_volume 3
_journal_year 2018
_chemical_formula_iupac 'C7 H9 N2 S +, I -'
_chemical_formula_moiety 'C7 H9 N2 S +, I -'
_chemical_formula_sum 'C7 H9 I N2 S'
_chemical_formula_weight 280.12
_chemical_melting_point 493
_chemical_name_common 4-(Aminothioxomethyl)-1-methyl-pyridinium
_chemical_name_systematic
;
1-Methyl-4-thiocarbamoylpyridin-1-ium iodide
;
_space_group_crystal_system monoclinic
_space_group_IT_number 15
_space_group_name_Hall '-C 2yc'
_space_group_name_H-M_alt 'C 1 2/c 1'
_symmetry_space_group_name_Hall '-C 2yc'
_symmetry_space_group_name_H-M 'C 1 2/c 1'
_atom_sites_solution_hydrogens mixed
_atom_sites_solution_primary dual
_atom_sites_solution_secondary difmap
_audit_creation_method
;
Olex2 1.2
(compiled 2018.05.29 svn.r3508 for OlexSys, GUI svn.r5506)
;
_cell_angle_alpha 90
_cell_angle_beta 108.5920(10)
_cell_angle_gamma 90
_cell_formula_units_Z 8
_cell_length_a 19.6249(16)
_cell_length_b 7.2198(6)
_cell_length_c 14.9117(12)
_cell_measurement_reflns_used 13927
_cell_measurement_temperature 173(2)
_cell_measurement_theta_max 27.492
_cell_measurement_theta_min 2.190
_cell_volume 2002.5(3)
_computing_cell_refinement
;
SAINT-Plus (Bruker, 2008)
;
_computing_data_collection
;
APEX2 (Bruker, 2008)
;
_computing_data_reduction
;
SAINT-Plus (Bruker, 2008)
;
_computing_molecular_graphics
;
Mercury CSD (Macrae <i>et al.</i>,  2008)
;
_computing_publication_material
;
<i>OLEX2</i> (Dolomanov <i>et al.</i>,  2009)
;
_computing_structure_refinement
;
SHELXL (Sheldrick, 2015<i>b</i>)
;
_computing_structure_solution
;
SHELXT (Sheldrick, 2015<i>a</i>)
;
_diffrn_ambient_temperature 173(2)
_diffrn_detector_area_resol_mean 8
_diffrn_measured_fraction_theta_full 1.000
_diffrn_measured_fraction_theta_max 0.997
_diffrn_measurement_device_type 'Bruker APEXII CCD area-detector diffractometer'
_diffrn_measurement_method '\w and \f scans'
_diffrn_measurement_specimen_support
;
On fine capillary in Paratone (TM).
;
_diffrn_radiation_monochromator graphite
_diffrn_radiation_type MoK\a
_diffrn_radiation_wavelength 0.71073
_diffrn_reflns_av_R_equivalents 0.0183
_diffrn_reflns_av_unetI/netI 0.0121
_diffrn_reflns_limit_h_max 25
_diffrn_reflns_limit_h_min -25
_diffrn_reflns_limit_k_max 9
_diffrn_reflns_limit_k_min -9
_diffrn_reflns_limit_l_max 19
_diffrn_reflns_limit_l_min -19
_diffrn_reflns_number 13927
_diffrn_reflns_theta_full 25.242
_diffrn_reflns_theta_max 27.492
_diffrn_reflns_theta_min 2.190
_diffrn_source 'sealed tube'
_exptl_absorpt_coefficient_mu 3.351
_exptl_absorpt_correction_T_max 0.7456
_exptl_absorpt_correction_T_min 0.6098
_exptl_absorpt_correction_type multi-scan
_exptl_absorpt_process_details
;
(SADABS; Bruker, 2008)
;
_exptl_crystal_colour 'clear orange'
_exptl_crystal_density_diffrn 1.858
_exptl_crystal_description prism
_exptl_crystal_F_000 1072
_exptl_crystal_size_max 0.268
_exptl_crystal_size_mid 0.149
_exptl_crystal_size_min 0.077
_refine_diff_density_max 0.345
_refine_diff_density_min -0.269
_refine_ls_extinction_method none
_refine_ls_goodness_of_fit_ref 1.068
_refine_ls_hydrogen_treatment mixed
_refine_ls_matrix_type full
_refine_ls_number_parameters 107
_refine_ls_number_reflns 2294
_refine_ls_number_restraints 0
_refine_ls_restrained_S_all 1.068
_refine_ls_R_factor_all 0.0161
_refine_ls_R_factor_gt 0.0138
_refine_ls_shift/su_max 0.001
_refine_ls_shift/su_mean 0.000
_refine_ls_structure_factor_coef Fsqd
_refine_ls_weighting_details 'w=1/[\s^2^(Fo^2^)+(0.0118P)^2^+2.1492P] where P=(Fo^2^+2Fc^2^)/3'
_refine_ls_weighting_scheme calc
_refine_ls_wR_factor_gt 0.0309
_refine_ls_wR_factor_ref 0.0317
_reflns_number_gt 2121
_reflns_number_total 2294
_reflns_threshold_expression 'I > 2\s(I)'
_cod_data_source_file bh4040sup1.cif
_cod_data_source_block I
_cod_database_code 1550200
_shelx_estimated_absorpt_t_min 0.467
_shelx_estimated_absorpt_t_max 0.782

loop_
_space_group_symop_operation_xyz
'x, y, z'
'-x, y, -z+1/2'
'x+1/2, y+1/2, z'
'-x+1/2, y+1/2, -z+1/2'
'-x, -y, -z'
'x, -y, z-1/2'
'-x+1/2, -y+1/2, -z'
'x+1/2, -y+1/2, z-1/2'

loop_
_atom_site_type_symbol
_atom_site_label
_atom_site_fract_x
_atom_site_fract_y
_atom_site_fract_z
_atom_site_U_iso_or_equiv
_atom_site_adp_type
_atom_site_calc_flag
_atom_site_occupancy
I I1 0.11514(2) 0.17323(2) 0.42525(2) 0.02707(4) Uani d 1
S S1 0.14565(2) 0.31395(7) 0.75400(3) 0.03144(10) Uani d 1
N N1 0.23622(9) 0.2254(2) 0.66302(11) 0.0301(3) Uani d 1
H H1A 0.2776(12) 0.196(3) 0.6589(15) 0.036 Uiso d 1
H H1B 0.2037(12) 0.228(3) 0.6114(16) 0.036 Uiso d 1
N N2 0.40862(7) 0.20871(19) 0.98789(10) 0.0241(3) Uani d 1
C C5 0.41537(9) 0.2872(2) 0.90990(12) 0.0269(4) Uani d 1
H H5 0.461071 0.330808 0.910006 0.032 Uiso calc 1
C C3 0.28424(9) 0.1655(2) 0.91256(12) 0.0235(3) Uani d 1
H H3 0.238945 0.124022 0.915043 0.028 Uiso calc 1
C C4 0.34445(9) 0.1489(2) 0.99079(12) 0.0256(3) Uani d 1
H H4 0.340682 0.095014 1.047130 0.031 Uiso calc 1
C C7 0.47204(10) 0.1918(3) 1.07418(13) 0.0333(4) Uani d 1
H H7A 0.516062 0.208892 1.057507 0.050 Uiso calc 1
H H7B 0.472432 0.068642 1.102007 0.050 Uiso calc 1
H H7C 0.469549 0.286572 1.120068 0.050 Uiso calc 1
C C6 0.35692(9) 0.3056(2) 0.82953(12) 0.0263(4) Uani d 1
H H6 0.362264 0.360346 0.774227 0.032 Uiso calc 1
C C2 0.28980(8) 0.2431(2) 0.82991(11) 0.0207(3) Uani d 1
C C1 0.22502(8) 0.2579(2) 0.74402(12) 0.0227(3) Uani d 1

loop_
_atom_site_aniso_label
_atom_site_aniso_U_11
_atom_site_aniso_U_22
_atom_site_aniso_U_33
_atom_site_aniso_U_12
_atom_site_aniso_U_13
_atom_site_aniso_U_23
I1 0.02370(6) 0.03292(7) 0.02592(6) -0.00189(5) 0.00981(4) -0.00090(5)
S1 0.01959(19) 0.0456(3) 0.0283(2) 0.00281(19) 0.00643(16) -0.0004(2)
N1 0.0238(7) 0.0447(10) 0.0210(7) 0.0019(7) 0.0058(6) 0.0001(7)
N2 0.0204(7) 0.0245(8) 0.0247(7) 0.0037(6) 0.0032(5) -0.0017(6)
C5 0.0213(8) 0.0293(9) 0.0301(9) -0.0016(7) 0.0081(7) -0.0004(7)
C3 0.0202(7) 0.0248(9) 0.0267(8) 0.0003(7) 0.0090(6) 0.0009(7)
C4 0.0254(8) 0.0273(9) 0.0250(8) 0.0028(7) 0.0094(7) 0.0025(7)
C7 0.0250(9) 0.0398(11) 0.0279(9) 0.0039(8) -0.0018(7) -0.0002(8)
C6 0.0243(8) 0.0307(10) 0.0249(8) -0.0020(7) 0.0093(7) 0.0014(7)
C2 0.0207(8) 0.0197(8) 0.0221(8) 0.0013(6) 0.0074(6) -0.0028(6)
C1 0.0219(8) 0.0205(8) 0.0251(8) -0.0021(6) 0.0068(6) 0.0012(6)

loop_
_atom_type_symbol
_atom_type_description
_atom_type_scat_dispersion_real
_atom_type_scat_dispersion_imag
_atom_type_scat_source
C C 0.0033 0.0016 'International Tables Vol C Tables 4.2.6.8 and 6.1.1.4'
H H 0.0000 0.0000 'International Tables Vol C Tables 4.2.6.8 and 6.1.1.4'
N N 0.0061 0.0033 'International Tables Vol C Tables 4.2.6.8 and 6.1.1.4'
S S 0.1246 0.1234 'International Tables Vol C Tables 4.2.6.8 and 6.1.1.4'
I I -0.4742 1.8119 'International Tables Vol C Tables 4.2.6.8 and 6.1.1.4'

loop_
_geom_angle_atom_site_label_1
_geom_angle_atom_site_label_2
_geom_angle_atom_site_label_3
_geom_angle
C1 N1 H1A 123.2(14)
C1 N1 H1B 123.0(15)
H1A N1 H1B 114(2)
C5 N2 C4 121.14(14)
C5 N2 C7 120.07(15)
C4 N2 C7 118.76(15)
N2 C5 C6 120.80(16)
N2 C5 H5 119.6
C6 C5 H5 119.6
C4 C3 C2 119.89(15)
C4 C3 H3 120.1
C2 C3 H3 120.1
N2 C4 C3 120.31(15)
N2 C4 H4 119.8
C3 C4 H4 119.8
N2 C7 H7A 109.5
N2 C7 H7B 109.5
H7A C7 H7B 109.5
N2 C7 H7C 109.5
H7A C7 H7C 109.5
H7B C7 H7C 109.5
C5 C6 C2 119.45(16)
C5 C6 H6 120.3
C2 C6 H6 120.3
C3 C2 C6 118.39(15)
C3 C2 C1 120.23(14)
C6 C2 C1 121.37(15)
N1 C1 C2 115.41(14)
N1 C1 S1 124.14(13)
C2 C1 S1 120.44(12)

loop_
_geom_bond_atom_site_label_1
_geom_bond_atom_site_label_2
_geom_bond_distance
S1 C1 1.6615(17)
N1 C1 1.316(2)
N1 H1A 0.86(2)
N1 H1B 0.83(2)
N2 C5 1.338(2)
N2 C4 1.345(2)
N2 C7 1.483(2)
C5 C6 1.376(2)
C5 H5 0.9500
C3 C4 1.376(2)
C3 C2 1.389(2)
C3 H3 0.9500
C4 H4 0.9500
C7 H7A 0.9800
C7 H7B 0.9800
C7 H7C 0.9800
C6 C2 1.394(2)
C6 H6 0.9500
C2 C1 1.493(2)

loop_
_geom_hbond_atom_site_label_D
_geom_hbond_atom_site_label_H
_geom_hbond_atom_site_label_A
_geom_hbond_site_symmetry_A
_geom_hbond_distance_DH
_geom_hbond_distance_HA
_geom_hbond_distance_DA
_geom_hbond_angle_DHA
N1 H1B I1 . 0.83(2) 2.79(2) 3.6037(16) 166.2(19)
N1 H1A I1 7_556 0.86(2) 2.93(2) 3.6367(16) 140.6(17)
C5 H5 I1 8_556 0.95 2.96 3.8642(17) 159.7

_cod_database_fobs_code 1550200
